data_4340566
loop_
_publ_author_name
'Langeslay, Ryan R.'
'Walensky, Justin R.'
'Ziller, Joseph W.'
'Evans, William J.'

_publ_section_title
;
 Reactivity of Organothorium Complexes with TEMPO.
;
_journal_issue 16
_journal_name_full 'Inorganic chemistry'
_journal_page_first 8455
_journal_page_last 8463
_journal_paper_doi 10.1021/ic501034b
_journal_volume 53
_journal_year 2014
_chemical_formula_sum 'C24 H42 Br4 N O3 Th'
_chemical_formula_weight 944.26
_chemical_name_systematic
; 
 ? 
;
_space_group_crystal_system monoclinic
_space_group_IT_number 14
_space_group_name_Hall '-P 2ybc'
_space_group_name_H-M_alt 'P 1 21/c 1'
_symmetry_space_group_name_Hall '-P 2ybc'
_symmetry_space_group_name_H-M 'P 1 21/c 1'
_atom_sites_solution_hydrogens geom
_atom_sites_solution_primary direct
_atom_sites_solution_secondary difmap
_audit_creation_method SHELXL-2013
_cell_angle_alpha 90
_cell_angle_beta 92.9552(9)
_cell_angle_gamma 90
_cell_formula_units_Z 8
_cell_length_a 23.3726(16)
_cell_length_b 22.7860(15)
_cell_length_c 11.7290(8)
_cell_measurement_reflns_used 9871
_cell_measurement_temperature 143(2)
_cell_measurement_theta_max 27.88
_cell_measurement_theta_min 2.49
_cell_volume 6238.2(7)
_computing_cell_refinement 'Bruker SAINT 7.68a, 2009'
_computing_data_collection 'Bruker APEX2 2011.4-1, 2011'
_computing_data_reduction 'Bruker SAINT 7.68a, 2009'
_computing_molecular_graphics 'Bruker SHELXTL'
_computing_publication_material 'Bruker SHELXTL'
_computing_structure_refinement 'SHELXL-2013 (Sheldrick, 2013)'
_computing_structure_solution 'Bruker SHELXTL 2013/1'
_diffrn_ambient_temperature 143(2)
_diffrn_measured_fraction_theta_full 1.000
_diffrn_measured_fraction_theta_max 0.998
_diffrn_measurement_device_type 'Bruker SMART APEX II CCD'
_diffrn_measurement_method '\f and \w scans'
_diffrn_radiation_type MoK\a
_diffrn_radiation_wavelength 0.71073
_diffrn_reflns_av_R_equivalents 0.0583
_diffrn_reflns_av_unetI/netI 0.0423
_diffrn_reflns_Laue_measured_fraction_full 1.000
_diffrn_reflns_Laue_measured_fraction_max 0.998
_diffrn_reflns_limit_h_max 29
_diffrn_reflns_limit_h_min -29
_diffrn_reflns_limit_k_max 29
_diffrn_reflns_limit_k_min -29
_diffrn_reflns_limit_l_max 15
_diffrn_reflns_limit_l_min -15
_diffrn_reflns_number 70124
_diffrn_reflns_point_group_measured_fraction_full 1.000
_diffrn_reflns_point_group_measured_fraction_max 0.998
_diffrn_reflns_theta_full 25.242
_diffrn_reflns_theta_max 27.103
_diffrn_reflns_theta_min 1.249
_diffrn_source 'fine-focus sealed tube'
_exptl_absorpt_coefficient_mu 9.928
_exptl_absorpt_correction_T_max 0.1908
_exptl_absorpt_correction_T_min 0.0652
_exptl_absorpt_correction_type numerical
_exptl_absorpt_process_details 'Bruker SADABS 2012/1'
_exptl_crystal_colour yellow
_exptl_crystal_density_diffrn 2.011
_exptl_crystal_density_meas ?
_exptl_crystal_density_method not_measured
_exptl_crystal_description irregular
_exptl_crystal_F_000 3576
_exptl_crystal_size_max 0.408
_exptl_crystal_size_mid 0.391
_exptl_crystal_size_min 0.272
_refine_diff_density_max 1.403
_refine_diff_density_min -0.840
_refine_diff_density_rms 0.130
_refine_ls_extinction_method none
_refine_ls_goodness_of_fit_ref 1.015
_refine_ls_hydrogen_treatment constr
_refine_ls_matrix_type full
_refine_ls_number_parameters 562
_refine_ls_number_reflns 13731
_refine_ls_number_restraints 0
_refine_ls_restrained_S_all 1.015
_refine_ls_R_factor_all 0.0458
_refine_ls_R_factor_gt 0.0318
_refine_ls_shift/su_max 0.003
_refine_ls_shift/su_mean 0.000
_refine_ls_structure_factor_coef Fsqd
_refine_ls_weighting_details 'w=1/[\s^2^(Fo^2^)+(0.0203P)^2^+18.1018P] where P=(Fo^2^+2Fc^2^)/3'
_refine_ls_weighting_scheme calc
_refine_ls_wR_factor_gt 0.0650
_refine_ls_wR_factor_ref 0.0695
_reflns_Friedel_coverage 0.000
_reflns_number_gt 11241
_reflns_number_total 13731
_reflns_threshold_expression 'I > 2\s(I)'
_cod_data_source_file ic501034b_si_002.cif
_cod_data_source_block rrl14
_cod_depositor_comments
;Adding full bibliography for 4340558--4340566.cif.

The following automatic conversions were performed:

'_exptl_crystal_density_meas' value 'not_measured' was changed to '?'
- the value is perceived as not measured.

Automatic conversion script
Id: cif_fix_values 3008 2015-01-20 13:52:24Z robertas 
;
_cod_database_code 4340566
_shelx_space_group_comment
; 
The symmetry employed for this shelxl refinement is uniquely defined 
by the following loop, which should always be used as a source of 
symmetry information in preference to the above space-group names. 
They are only intended as comments. 
;
_shelx_estimated_absorpt_t_min 0.107
_shelx_estimated_absorpt_t_max 0.173
_shelxl_version_number 2013-3

loop_
_space_group_symop_operation_xyz
'x, y, z'
'-x, y+1/2, -z+1/2'
'-x, -y, -z'
'x, -y-1/2, z-1/2'

loop_
_atom_site_label
_atom_site_type_symbol
_atom_site_fract_x
_atom_site_fract_y
_atom_site_fract_z
_atom_site_U_iso_or_equiv
_atom_site_adp_type
_atom_site_occupancy
_atom_site_site_symmetry_order
_atom_site_calc_flag
_atom_site_refinement_flags_posn
_atom_site_refinement_flags_adp
_atom_site_refinement_flags_occupancy
_atom_site_disorder_assembly
_atom_site_disorder_group
Th1 Th 0.87573(2) 0.41145(2) 0.65091(2) 0.02681(5) Uani 1 1 d . . . . .
Br1 Br 0.78367(3) 0.47479(3) 0.73706(5) 0.04825(16) Uani 1 1 d . . . . .
Br2 Br 0.95580(3) 0.50175(2) 0.72113(5) 0.04192(14) Uani 1 1 d . . . . .
Br3 Br 0.82679(3) 0.29913(3) 0.70088(5) 0.04757(15) Uani 1 1 d . . . . .
Br4 Br 0.96183(2) 0.36055(2) 0.52416(5) 0.04020(13) Uani 1 1 d . . . . .
O1 O 0.90941(15) 0.38595(15) 0.8331(3) 0.0329(8) Uani 1 1 d . . . . .
O2 O 0.86697(17) 0.49029(16) 0.5014(3) 0.0389(9) Uani 1 1 d . . . . .
O3 O 0.81236(16) 0.38288(15) 0.4793(3) 0.0366(9) Uani 1 1 d . . . . .
N1 N 0.92648(19) 0.36698(18) 0.9329(3) 0.0306(10) Uani 1 1 d . . . . .
C1 C 0.9827(2) 0.3352(2) 0.9377(5) 0.0380(13) Uani 1 1 d . . . . .
C2 C 0.9927(3) 0.3068(2) 1.0558(5) 0.0487(16) Uani 1 1 d . . . . .
H2A H 0.9692 0.2707 1.0591 0.058 Uiso 1 1 calc R U . . .
H2B H 1.0334 0.2951 1.0663 0.058 Uiso 1 1 calc R U . . .
C3 C 0.9777(3) 0.3475(2) 1.1535(5) 0.0482(16) Uani 1 1 d . . . . .
H3A H 0.9869 0.3282 1.2278 0.058 Uiso 1 1 calc R U . . .
H3B H 1.0003 0.3842 1.1505 0.058 Uiso 1 1 calc R U . . .
C4 C 0.9152(3) 0.3610(3) 1.1413(5) 0.0507(16) Uani 1 1 d . . . . .
H4A H 0.9048 0.3852 1.2073 0.061 Uiso 1 1 calc R U . . .
H4B H 0.8936 0.3237 1.1443 0.061 Uiso 1 1 calc R U . . .
C5 C 0.8966(3) 0.3934(3) 1.0314(5) 0.0440(14) Uani 1 1 d . . . . .
C6 C 0.9793(3) 0.2878(3) 0.8470(5) 0.0513(16) Uani 1 1 d . . . . .
H6A H 0.9429 0.2666 0.8509 0.077 Uiso 1 1 calc R U . . .
H6B H 1.0112 0.2603 0.8601 0.077 Uiso 1 1 calc R U . . .
H6C H 0.9815 0.3057 0.7715 0.077 Uiso 1 1 calc R U . . .
C7 C 1.0291(3) 0.3803(3) 0.9143(6) 0.0509(16) Uani 1 1 d . . . . .
H7A H 1.0190 0.4008 0.8426 0.076 Uiso 1 1 calc R U . . .
H7B H 1.0659 0.3603 0.9084 0.076 Uiso 1 1 calc R U . . .
H7C H 1.0320 0.4088 0.9770 0.076 Uiso 1 1 calc R U . . .
C8 C 0.8329(3) 0.3843(4) 1.0055(6) 0.074(2) Uani 1 1 d . . . . .
H8A H 0.8252 0.3426 0.9912 0.111 Uiso 1 1 calc R U . . .
H8B H 0.8206 0.4072 0.9378 0.111 Uiso 1 1 calc R U . . .
H8C H 0.8116 0.3974 1.0708 0.111 Uiso 1 1 calc R U . . .
C9 C 0.9136(4) 0.4581(3) 1.0395(5) 0.062(2) Uani 1 1 d . . . . .
H9A H 0.9076 0.4765 0.9643 0.092 Uiso 1 1 calc R U . . .
H9B H 0.9541 0.4613 1.0649 0.092 Uiso 1 1 calc R U . . .
H9C H 0.8900 0.4780 1.0943 0.092 Uiso 1 1 calc R U . . .
C10 C 0.8471(3) 0.5513(3) 0.5211(6) 0.063(2) Uani 1 1 d . . . . .
H10A H 0.8589 0.5646 0.5991 0.076 Uiso 1 1 calc R U . . .
H10B H 0.8049 0.5540 0.5105 0.076 Uiso 1 1 calc R U . . .
C11 C 0.8757(3) 0.5869(3) 0.4332(8) 0.077(3) Uani 1 1 d . . . . .
H11A H 0.9139 0.6007 0.4626 0.092 Uiso 1 1 calc R U . . .
H11B H 0.8521 0.6213 0.4096 0.092 Uiso 1 1 calc R U . . .
C12 C 0.8809(4) 0.5449(3) 0.3362(7) 0.080(3) Uani 1 1 d . . . . .
H12A H 0.8444 0.5416 0.2900 0.096 Uiso 1 1 calc R U . . .
H12B H 0.9117 0.5569 0.2862 0.096 Uiso 1 1 calc R U . . .
C13 C 0.8953(4) 0.4895(3) 0.3961(6) 0.080(3) Uani 1 1 d . . . . .
H13A H 0.8822 0.4555 0.3491 0.096 Uiso 1 1 calc R U . . .
H13B H 0.9373 0.4863 0.4111 0.096 Uiso 1 1 calc R U . . .
C14 C 0.7577(3) 0.4109(3) 0.4533(6) 0.0550(18) Uani 1 1 d . . . . .
H14A H 0.7624 0.4459 0.4047 0.066 Uiso 1 1 calc R U . . .
H14B H 0.7399 0.4232 0.5243 0.066 Uiso 1 1 calc R U . . .
C15 C 0.7213(3) 0.3649(3) 0.3904(6) 0.0514(16) Uani 1 1 d . . . . .
H15A H 0.7024 0.3386 0.4441 0.062 Uiso 1 1 calc R U . . .
H15B H 0.6918 0.3831 0.3380 0.062 Uiso 1 1 calc R U . . .
C16 C 0.7652(3) 0.3330(3) 0.3263(5) 0.0491(16) Uani 1 1 d . . . . .
H16A H 0.7739 0.3544 0.2558 0.059 Uiso 1 1 calc R U . . .
H16B H 0.7519 0.2930 0.3056 0.059 Uiso 1 1 calc R U . . .
C17 C 0.8165(3) 0.3308(3) 0.4077(5) 0.0440(14) Uani 1 1 d . . . . .
H17A H 0.8161 0.2947 0.4547 0.053 Uiso 1 1 calc R U . . .
H17B H 0.8522 0.3315 0.3660 0.053 Uiso 1 1 calc R U . . .
Th2 Th 0.60335(2) 0.60619(2) 0.35376(2) 0.02067(5) Uani 1 1 d . . . . .
Br5 Br 0.62919(2) 0.49660(2) 0.45658(4) 0.03170(11) Uani 1 1 d . . . . .
Br6 Br 0.49651(2) 0.55559(2) 0.27632(4) 0.03244(12) Uani 1 1 d . . . . .
Br7 Br 0.56960(2) 0.72106(2) 0.28182(4) 0.03486(12) Uani 1 1 d . . . . .
Br8 Br 0.71997(2) 0.63616(3) 0.30705(5) 0.03831(13) Uani 1 1 d . . . . .
O4 O 0.61810(15) 0.57272(14) 0.1725(3) 0.0296(8) Uani 1 1 d . . . . .
O5 O 0.65163(14) 0.63709(15) 0.5380(3) 0.0296(8) Uani 1 1 d . . . . .
O6 O 0.53410(14) 0.63190(14) 0.5011(3) 0.0277(7) Uani 1 1 d . . . . .
N2 N 0.6288(2) 0.55524(19) 0.0719(4) 0.0408(12) Uani 1 1 d . . . . .
C18 C 0.6091(2) 0.5950(2) -0.0228(5) 0.0378(13) Uiso 1 1 d . . . . .
C22 C 0.6522(3) 0.4949(3) 0.0623(5) 0.0435(14) Uiso 1 1 d . . . . .
C19 C 0.6414(4) 0.5724(4) -0.1311(8) 0.0224(19) Uiso 0.5 1 d . . P A 1
H19A H 0.6218 0.5887 -0.2008 0.027 Uiso 0.5 1 calc R U P A 1
H19B H 0.6809 0.5882 -0.1264 0.027 Uiso 0.5 1 calc R U P A 1
C20 C 0.6448(5) 0.5051(6) -0.1439(10) 0.031(3) Uiso 0.5 1 d . . P A 1
H20A H 0.6060 0.4878 -0.1433 0.037 Uiso 0.5 1 calc R U P A 1
H20B H 0.6617 0.4948 -0.2169 0.037 Uiso 0.5 1 calc R U P A 1
C21 C 0.6816(4) 0.4822(4) -0.0453(8) 0.0236(19) Uiso 0.5 1 d . . P A 1
H21A H 0.6874 0.4394 -0.0535 0.028 Uiso 0.5 1 calc R U P A 1
H21B H 0.7196 0.5016 -0.0431 0.028 Uiso 0.5 1 calc R U P A 1
C23 C 0.6217(5) 0.6545(5) 0.0026(9) 0.033(2) Uiso 0.5 1 d . . P A 1
H23A H 0.6628 0.6588 0.0215 0.049 Uiso 0.5 1 calc R U P A 1
H23B H 0.6001 0.6670 0.0679 0.049 Uiso 0.5 1 calc R U P A 1
H23C H 0.6108 0.6789 -0.0638 0.049 Uiso 0.5 1 calc R U P A 1
C24 C 0.5468(5) 0.5802(5) -0.0332(9) 0.034(2) Uiso 0.5 1 d . . P A 1
H24A H 0.5422 0.5389 -0.0551 0.051 Uiso 0.5 1 calc R U P A 1
H24B H 0.5277 0.6052 -0.0915 0.051 Uiso 0.5 1 calc R U P A 1
H24C H 0.5298 0.5868 0.0403 0.051 Uiso 0.5 1 calc R U P A 1
C25 C 0.7042(4) 0.4866(5) 0.1666(9) 0.031(2) Uiso 0.5 1 d . . P A 1
H25A H 0.6873 0.4888 0.2412 0.046 Uiso 0.5 1 calc R U P A 1
H25B H 0.7327 0.5177 0.1606 0.046 Uiso 0.5 1 calc R U P A 1
H25C H 0.7226 0.4483 0.1584 0.046 Uiso 0.5 1 calc R U P A 1
C26 C 0.6205(5) 0.4525(5) 0.1276(11) 0.036(3) Uiso 0.5 1 d . . P A 1
H26A H 0.5798 0.4539 0.1026 0.053 Uiso 0.5 1 calc R U P A 1
H26B H 0.6248 0.4622 0.2090 0.053 Uiso 0.5 1 calc R U P A 1
H26C H 0.6355 0.4130 0.1150 0.053 Uiso 0.5 1 calc R U P A 1
C19A C 0.5996(6) 0.5712(6) -0.1404(11) 0.053(3) Uiso 0.5 1 d . . P A 2
H19C H 0.5600 0.5558 -0.1504 0.063 Uiso 0.5 1 calc R U P A 2
H19D H 0.6040 0.6031 -0.1966 0.063 Uiso 0.5 1 calc R U P A 2
C20A C 0.6402(6) 0.5245(6) -0.1613(11) 0.038(3) Uiso 0.5 1 d . . P A 2
H20C H 0.6794 0.5408 -0.1597 0.045 Uiso 0.5 1 calc R U P A 2
H20D H 0.6315 0.5075 -0.2379 0.045 Uiso 0.5 1 calc R U P A 2
C21A C 0.6372(6) 0.4784(6) -0.0748(11) 0.053(3) Uiso 0.5 1 d . . P A 2
H21C H 0.6636 0.4466 -0.0957 0.064 Uiso 0.5 1 calc R U P A 2
H21D H 0.5979 0.4619 -0.0807 0.064 Uiso 0.5 1 calc R U P A 2
C23A C 0.6532(6) 0.6479(5) -0.0130(11) 0.044(3) Uiso 0.5 1 d . . P A 2
H23D H 0.6919 0.6334 -0.0253 0.066 Uiso 0.5 1 calc R U P A 2
H23E H 0.6524 0.6655 0.0632 0.066 Uiso 0.5 1 calc R U P A 2
H23F H 0.6426 0.6776 -0.0708 0.066 Uiso 0.5 1 calc R U P A 2
C24A C 0.5495(7) 0.6308(7) -0.0011(14) 0.074(4) Uiso 0.5 1 d . . P A 2
H24D H 0.5179 0.6027 0.0041 0.111 Uiso 0.5 1 calc R U P A 2
H24E H 0.5410 0.6578 -0.0647 0.111 Uiso 0.5 1 calc R U P A 2
H24F H 0.5540 0.6530 0.0703 0.111 Uiso 0.5 1 calc R U P A 2
C25A C 0.7095(7) 0.5051(7) 0.0831(14) 0.072(4) Uiso 0.5 1 d . . P A 2
H25D H 0.7256 0.5220 0.0148 0.108 Uiso 0.5 1 calc R U P A 2
H25E H 0.7290 0.4680 0.1023 0.108 Uiso 0.5 1 calc R U P A 2
H25F H 0.7151 0.5326 0.1470 0.108 Uiso 0.5 1 calc R U P A 2
C26A C 0.6029(6) 0.4543(7) 0.0880(13) 0.054(4) Uiso 0.5 1 d . . P A 2
H26D H 0.5712 0.4604 0.0313 0.081 Uiso 0.5 1 calc R U P A 2
H26E H 0.5900 0.4629 0.1644 0.081 Uiso 0.5 1 calc R U P A 2
H26F H 0.6158 0.4135 0.0849 0.081 Uiso 0.5 1 calc R U P A 2
C27 C 0.7008(2) 0.6079(2) 0.5976(5) 0.0387(13) Uani 1 1 d . . . . .
H27A H 0.6876 0.5793 0.6542 0.046 Uiso 1 1 calc R U . . .
H27B H 0.7243 0.5870 0.5427 0.046 Uiso 1 1 calc R U . . .
C28 C 0.7340(4) 0.6554(3) 0.6548(8) 0.086(3) Uani 1 1 d . . . . .
H28A H 0.7483 0.6427 0.7318 0.103 Uiso 1 1 calc R U . . .
H28B H 0.7672 0.6659 0.6100 0.103 Uiso 1 1 calc R U . . .
C29 C 0.6976(3) 0.7036(3) 0.6631(7) 0.076(3) Uani 1 1 d . . . . .
H29A H 0.7194 0.7406 0.6582 0.092 Uiso 1 1 calc R U . . .
H29B H 0.6787 0.7029 0.7368 0.092 Uiso 1 1 calc R U . . .
C30 C 0.6540(3) 0.6990(3) 0.5659(5) 0.0490(16) Uani 1 1 d . . . . .
H30A H 0.6162 0.7132 0.5886 0.059 Uiso 1 1 calc R U . . .
H30B H 0.6658 0.7223 0.4999 0.059 Uiso 1 1 calc R U . . .
C31 C 0.5225(2) 0.5895(2) 0.5891(4) 0.0359(12) Uani 1 1 d . . . . .
H31A H 0.5583 0.5779 0.6321 0.043 Uiso 1 1 calc R U . . .
H31B H 0.5040 0.5540 0.5556 0.043 Uiso 1 1 calc R U . . .
C32 C 0.4823(3) 0.6216(2) 0.6659(5) 0.0398(13) Uani 1 1 d . . . . .
H32A H 0.4589 0.5938 0.7085 0.048 Uiso 1 1 calc R U . . .
H32B H 0.5037 0.6476 0.7206 0.048 Uiso 1 1 calc R U . . .
C33 C 0.4459(3) 0.6564(3) 0.5803(5) 0.0447(15) Uani 1 1 d . . . . .
H33A H 0.4151 0.6318 0.5444 0.054 Uiso 1 1 calc R U . . .
H33B H 0.4285 0.6907 0.6169 0.054 Uiso 1 1 calc R U . . .
C34 C 0.4872(2) 0.6755(2) 0.4942(5) 0.0392(13) Uani 1 1 d . . . . .
H34A H 0.4683 0.6760 0.4166 0.047 Uiso 1 1 calc R U . . .
H34B H 0.5021 0.7153 0.5123 0.047 Uiso 1 1 calc R U . . .
C35 C 0.6459(3) 0.1720(3) 0.3526(7) 0.0567(19) Uani 1 1 d . . . . .
C36 C 0.6942(3) 0.1886(3) 0.4188(8) 0.072(2) Uani 1 1 d . . . . .
H36A H 0.7307 0.1869 0.3872 0.086 Uiso 1 1 calc R U . . .
C37 C 0.6900(4) 0.2071(4) 0.5274(9) 0.082(3) Uani 1 1 d . . . . .
H37A H 0.7239 0.2178 0.5707 0.098 Uiso 1 1 calc R U . . .
C38 C 0.6392(5) 0.2109(3) 0.5760(8) 0.085(3) Uani 1 1 d . . . . .
H38A H 0.6370 0.2241 0.6525 0.102 Uiso 1 1 calc R U . . .
C39 C 0.5894(4) 0.1947(3) 0.5115(9) 0.078(3) Uani 1 1 d . . . . .
H39A H 0.5531 0.1969 0.5442 0.094 Uiso 1 1 calc R U . . .
C40 C 0.5933(3) 0.1757(3) 0.4002(8) 0.065(2) Uani 1 1 d . . . . .
H40A H 0.5596 0.1652 0.3563 0.078 Uiso 1 1 calc R U . . .
C41 C 0.6509(3) 0.1484(3) 0.2342(7) 0.068(2) Uani 1 1 d . . . . .
H41A H 0.6252 0.1147 0.2227 0.101 Uiso 1 1 calc R U . . .
H41B H 0.6905 0.1361 0.2240 0.101 Uiso 1 1 calc R U . . .
H41C H 0.6401 0.1790 0.1784 0.101 Uiso 1 1 calc R U . . .
C42 C 0.8487(4) 0.7117(4) 0.8340(8) 0.053(3) Uiso 0.5 1 d G . P B 1
C43 C 0.8649(4) 0.6543(4) 0.8118(8) 0.063(4) Uiso 0.5 1 d G . P B 1
H43A H 0.8864 0.6459 0.7472 0.076 Uiso 0.5 1 calc R U P B 1
C44 C 0.8496(6) 0.6092(3) 0.8840(11) 0.074(5) Uiso 0.5 1 d G . P B 1
H44A H 0.8607 0.5700 0.8688 0.089 Uiso 0.5 1 calc R U P B 1
C45 C 0.8181(6) 0.6215(4) 0.9784(10) 0.102(9) Uiso 0.5 1 d G . P B 1
H45A H 0.8077 0.5907 1.0278 0.123 Uiso 0.5 1 calc R U P B 1
C46 C 0.8019(5) 0.6789(5) 1.0006(8) 0.065(4) Uiso 0.5 1 d G . P B 1
H46A H 0.7804 0.6873 1.0652 0.078 Uiso 0.5 1 calc R U P B 1
C47 C 0.8172(4) 0.7240(4) 0.9284(8) 0.046(3) Uiso 0.5 1 d G . P B 1
H47A H 0.8061 0.7632 0.9436 0.055 Uiso 0.5 1 calc R U P B 1
C48 C 0.8641(8) 0.7620(8) 0.7584(15) 0.085(5) Uiso 0.5 1 d . . P B 1
H48A H 0.8839 0.7469 0.6928 0.128 Uiso 0.5 1 calc R U P B 1
H48B H 0.8892 0.7893 0.8017 0.128 Uiso 0.5 1 calc R U P B 1
H48C H 0.8291 0.7825 0.7313 0.128 Uiso 0.5 1 calc R U P B 1
C49 C 0.8297(5) 0.6423(4) 0.9299(8) 0.072(4) Uiso 0.5 1 d G . P C 2
C50 C 0.8634(4) 0.6269(3) 0.8403(8) 0.033(2) Uiso 0.5 1 d G . P C 2
H50A H 0.8757 0.5874 0.8323 0.040 Uiso 0.5 1 calc R U P C 2
C51 C 0.8790(4) 0.6692(4) 0.7625(8) 0.067(4) Uiso 0.5 1 d G . P C 2
H51A H 0.9021 0.6587 0.7013 0.080 Uiso 0.5 1 calc R U P C 2
C52 C 0.8610(5) 0.7269(4) 0.7742(9) 0.077(5) Uiso 0.5 1 d G . P C 2
H52A H 0.8717 0.7558 0.7210 0.092 Uiso 0.5 1 calc R U P C 2
C53 C 0.8273(5) 0.7423(4) 0.8638(11) 0.090(5) Uiso 0.5 1 d G . P C 2
H53A H 0.8150 0.7818 0.8718 0.108 Uiso 0.5 1 calc R U P C 2
C54 C 0.8116(5) 0.7000(5) 0.9416(9) 0.080(5) Uiso 0.5 1 d G . P C 2
H54A H 0.7886 0.7105 1.0028 0.096 Uiso 0.5 1 calc R U P C 2
C55 C 0.8148(12) 0.6064(12) 1.003(2) 0.123(9) Uiso 0.5 1 d . . P C 2
H55A H 0.8003 0.5707 0.9656 0.184 Uiso 0.5 1 calc R U P C 2
H55B H 0.7846 0.6238 1.0475 0.184 Uiso 0.5 1 calc R U P C 2
H55C H 0.8478 0.5967 1.0548 0.184 Uiso 0.5 1 calc R U P C 2

loop_
_atom_site_aniso_label
_atom_site_aniso_U_11
_atom_site_aniso_U_22
_atom_site_aniso_U_33
_atom_site_aniso_U_23
_atom_site_aniso_U_13
_atom_site_aniso_U_12
Th1 0.02850(10) 0.02658(9) 0.02537(9) -0.00042(7) 0.00160(7) 0.00386(7)
Br1 0.0403(3) 0.0626(4) 0.0420(3) -0.0110(3) 0.0038(3) 0.0191(3)
Br2 0.0483(3) 0.0305(3) 0.0463(3) -0.0002(2) -0.0041(3) -0.0062(2)
Br3 0.0604(4) 0.0447(3) 0.0369(3) 0.0068(3) -0.0047(3) -0.0208(3)
Br4 0.0371(3) 0.0359(3) 0.0486(3) -0.0032(2) 0.0108(3) 0.0086(2)
O1 0.035(2) 0.035(2) 0.0290(19) 0.0021(15) -0.0008(16) -0.0002(16)
O2 0.046(2) 0.034(2) 0.036(2) 0.0072(16) 0.0010(18) 0.0031(17)
O3 0.040(2) 0.031(2) 0.038(2) -0.0058(16) -0.0071(17) 0.0089(16)
N1 0.039(3) 0.028(2) 0.024(2) 0.0038(17) -0.0041(18) -0.0042(19)
C1 0.039(3) 0.031(3) 0.042(3) 0.001(2) -0.013(3) 0.001(2)
C2 0.069(4) 0.027(3) 0.048(4) 0.005(3) -0.017(3) 0.001(3)
C3 0.080(5) 0.032(3) 0.030(3) 0.005(2) -0.017(3) -0.003(3)
C4 0.071(5) 0.048(4) 0.033(3) -0.001(3) 0.002(3) -0.004(3)
C5 0.053(4) 0.046(3) 0.033(3) -0.001(3) 0.000(3) 0.001(3)
C6 0.061(4) 0.047(4) 0.044(4) -0.008(3) -0.012(3) 0.018(3)
C7 0.034(3) 0.056(4) 0.061(4) 0.018(3) -0.009(3) 0.003(3)
C8 0.053(5) 0.124(7) 0.045(4) 0.009(4) 0.012(3) 0.010(5)
C9 0.108(6) 0.040(4) 0.036(3) -0.003(3) -0.001(4) 0.025(4)
C10 0.087(6) 0.039(4) 0.064(5) 0.007(3) 0.001(4) 0.022(4)
C11 0.061(5) 0.052(4) 0.114(7) 0.028(5) -0.016(5) -0.001(4)
C12 0.096(6) 0.064(5) 0.082(6) 0.042(4) 0.040(5) 0.033(5)
C13 0.119(7) 0.059(5) 0.066(5) 0.035(4) 0.059(5) 0.042(5)
C14 0.049(4) 0.060(4) 0.055(4) -0.018(3) -0.016(3) 0.022(3)
C15 0.047(4) 0.056(4) 0.050(4) -0.008(3) -0.003(3) 0.011(3)
C16 0.051(4) 0.053(4) 0.043(4) -0.012(3) -0.003(3) 0.008(3)
C17 0.047(4) 0.049(4) 0.036(3) -0.010(3) -0.001(3) 0.015(3)
Th2 0.02352(9) 0.01874(8) 0.01972(8) 0.00049(6) 0.00073(6) 0.00030(7)
Br5 0.0380(3) 0.0228(2) 0.0342(3) 0.0047(2) 0.0003(2) 0.0048(2)
Br6 0.0293(3) 0.0343(3) 0.0331(3) 0.0003(2) -0.0045(2) -0.0064(2)
Br7 0.0481(3) 0.0228(2) 0.0344(3) 0.0064(2) 0.0093(2) 0.0058(2)
Br8 0.0289(3) 0.0536(3) 0.0328(3) 0.0021(2) 0.0052(2) -0.0102(2)
O4 0.037(2) 0.0273(18) 0.0244(17) -0.0022(14) 0.0026(15) -0.0002(15)
O5 0.0269(19) 0.0312(19) 0.0300(19) -0.0082(15) -0.0051(15) 0.0028(14)
O6 0.0267(19) 0.0287(18) 0.0280(18) 0.0051(14) 0.0051(14) 0.0006(14)
N2 0.074(4) 0.024(2) 0.025(2) -0.0036(18) 0.014(2) -0.003(2)
C27 0.037(3) 0.038(3) 0.039(3) 0.004(2) -0.014(2) 0.003(2)
C28 0.092(6) 0.051(4) 0.106(7) 0.006(4) -0.062(5) -0.013(4)
C29 0.056(5) 0.062(5) 0.107(6) -0.054(5) -0.031(4) 0.012(4)
C30 0.058(4) 0.036(3) 0.051(4) -0.019(3) -0.013(3) 0.011(3)
C31 0.043(3) 0.033(3) 0.032(3) 0.012(2) 0.010(2) 0.004(2)
C32 0.046(3) 0.039(3) 0.036(3) 0.000(2) 0.016(3) 0.000(3)
C33 0.041(3) 0.039(3) 0.056(4) 0.008(3) 0.020(3) 0.010(3)
C34 0.036(3) 0.042(3) 0.042(3) 0.006(3) 0.013(3) 0.012(2)
C35 0.053(4) 0.029(3) 0.084(5) 0.020(3) -0.031(4) -0.003(3)
C36 0.068(5) 0.051(4) 0.093(6) 0.027(4) -0.035(5) -0.014(4)
C37 0.093(7) 0.057(5) 0.091(7) 0.015(5) -0.037(6) -0.024(5)
C38 0.144(9) 0.023(3) 0.086(6) 0.002(4) -0.018(6) 0.000(5)
C39 0.081(6) 0.029(4) 0.125(8) 0.011(4) -0.005(6) 0.009(4)
C40 0.054(5) 0.031(3) 0.106(6) 0.005(4) -0.027(4) 0.004(3)
C41 0.073(5) 0.048(4) 0.079(5) 0.016(4) -0.017(4) -0.008(4)

loop_
_atom_type_symbol
_atom_type_description
_atom_type_scat_dispersion_real
_atom_type_scat_dispersion_imag
_atom_type_scat_source
C C 0.0033 0.0016 'International Tables Vol C Tables 4.2.6.8 and 6.1.1.4'
H H 0.0000 0.0000 'International Tables Vol C Tables 4.2.6.8 and 6.1.1.4'
N N 0.0061 0.0033 'International Tables Vol C Tables 4.2.6.8 and 6.1.1.4'
O O 0.0106 0.0060 'International Tables Vol C Tables 4.2.6.8 and 6.1.1.4'
Br Br -0.2901 2.4595 'International Tables Vol C Tables 4.2.6.8 and 6.1.1.4'
Th Th -7.2400 8.8979 'International Tables Vol C Tables 4.2.6.8 and 6.1.1.4'

loop_
_geom_angle_atom_site_label_1
_geom_angle_atom_site_label_2
_geom_angle_atom_site_label_3
_geom_angle
O1 Th1 O2 146.77(12)
O1 Th1 O3 146.13(12)
O2 Th1 O3 66.66(12)
O1 Th1 Br4 99.56(9)
O2 Th1 Br4 87.74(9)
O3 Th1 Br4 83.02(9)
O1 Th1 Br1 91.56(9)
O2 Th1 Br1 81.26(9)
O3 Th1 Br1 89.46(8)
Br4 Th1 Br1 168.479(19)
O1 Th1 Br2 74.31(9)
O2 Th1 Br2 73.53(9)
O3 Th1 Br2 139.51(9)
Br4 Th1 Br2 88.487(19)
Br1 Th1 Br2 91.63(2)
O1 Th1 Br3 73.03(9)
O2 Th1 Br3 139.45(9)
O3 Th1 Br3 73.12(9)
Br4 Th1 Br3 92.504(19)
Br1 Th1 Br3 93.65(2)
Br2 Th1 Br3 147.022(18)
N1 O1 Th1 174.8(3)
C13 O2 C10 108.0(5)
C13 O2 Th1 124.6(3)
C10 O2 Th1 125.1(3)
C14 O3 C17 108.8(4)
C14 O3 Th1 122.0(3)
C17 O3 Th1 128.0(3)
O1 N1 C1 115.2(4)
O1 N1 C5 115.3(4)
C1 N1 C5 127.2(4)
N1 C1 C6 107.7(4)
N1 C1 C7 107.2(4)
C6 C1 C7 111.4(6)
N1 C1 C2 109.3(5)
C6 C1 C2 109.4(5)
C7 C1 C2 111.6(5)
C3 C2 C1 113.0(5)
C4 C3 C2 108.3(5)
C3 C4 C5 114.5(5)
N1 C5 C8 106.4(5)
N1 C5 C9 107.6(5)
C8 C5 C9 113.1(6)
N1 C5 C4 109.3(5)
C8 C5 C4 109.7(5)
C9 C5 C4 110.6(5)
O2 C10 C11 104.3(6)
C10 C11 C12 103.5(6)
C13 C12 C11 102.2(6)
O2 C13 C12 107.2(5)
O3 C14 C15 105.3(5)
C16 C15 C14 101.4(5)
C15 C16 C17 104.2(5)
O3 C17 C16 105.4(4)
O4 Th2 O5 144.44(12)
O4 Th2 O6 148.23(12)
O5 Th2 O6 67.28(11)
O4 Th2 Br5 93.59(8)
O5 Th2 Br5 78.58(8)
O6 Th2 Br5 92.52(7)
O4 Th2 Br7 94.77(8)
O5 Th2 Br7 95.94(8)
O6 Th2 Br7 79.04(7)
Br5 Th2 Br7 171.275(16)
O4 Th2 Br6 75.08(9)
O5 Th2 Br6 137.79(8)
O6 Th2 Br6 74.18(8)
Br5 Th2 Br6 86.740(16)
Br7 Th2 Br6 93.007(17)
O4 Th2 Br8 73.47(9)
O5 Th2 Br8 73.00(8)
O6 Th2 Br8 136.64(8)
Br5 Th2 Br8 96.137(17)
Br7 Th2 Br8 88.634(17)
Br6 Th2 Br8 148.538(17)
N2 O4 Th2 177.2(3)
C30 O5 C27 108.2(4)
C30 O5 Th2 118.9(3)
C27 O5 Th2 126.4(3)
C31 O6 C34 108.7(4)
C31 O6 Th2 119.2(3)
C34 O6 Th2 128.7(3)
O4 N2 C22 116.6(4)
O4 N2 C18 115.5(4)
C22 N2 C18 127.4(4)
C23 C18 N2 111.9(6)
C19A C18 N2 119.7(7)
C23 C18 C24 115.1(7)
N2 C18 C24 100.7(6)
C19A C18 C23A 114.2(8)
N2 C18 C23A 103.5(6)
C23 C18 C19 112.1(7)
N2 C18 C19 104.8(5)
C24 C18 C19 111.2(6)
C19A C18 C24A 103.7(9)
N2 C18 C24A 114.7(7)
C23A C18 C24A 99.5(8)
C25A C22 N2 100.9(8)
C26 C22 N2 112.0(6)
C26 C22 C21 125.7(7)
N2 C22 C21 115.5(5)
C25A C22 C26A 144.3(10)
N2 C22 C26A 105.2(7)
C25A C22 C21A 111.4(9)
N2 C22 C21A 102.8(6)
C26A C22 C21A 86.0(8)
C26 C22 C25 84.9(7)
N2 C22 C25 107.6(5)
C21 C22 C25 104.1(6)
C20 C19 C18 115.3(7)
C21 C20 C19 107.5(9)
C22 C21 C20 108.2(8)
C20A C19A C18 110.8(10)
C19A C20A C21A 110.7(11)
C20A C21A C22 119.3(10)
C28 C27 O5 105.3(5)
C29 C28 C27 107.5(6)
C28 C29 C30 106.6(6)
O5 C30 C29 105.0(5)
O6 C31 C32 104.2(4)
C33 C32 C31 101.7(4)
C34 C33 C32 104.0(5)
O6 C34 C33 105.7(4)
C40 C35 C36 118.2(8)
C40 C35 C41 120.7(6)
C36 C35 C41 121.1(8)
C37 C36 C35 121.2(9)
C38 C37 C36 121.8(9)
C37 C38 C39 118.7(9)
C40 C39 C38 119.9(9)
C35 C40 C39 120.3(7)
C43 C42 C47 120.0
C43 C42 C48 122.0(9)
C47 C42 C48 118.0(9)
C44 C43 C42 120.0
C43 C44 C45 120.0
C46 C45 C44 120.0
C45 C46 C47 120.0
C46 C47 C42 120.0
C55 C49 C50 123.0(14)
C55 C49 C54 117.0(14)
C50 C49 C54 120.0
C51 C50 C49 120.0
C50 C51 C52 120.0
C53 C52 C51 120.0
C54 C53 C52 120.0
C53 C54 C49 120.0

loop_
_geom_bond_atom_site_label_1
_geom_bond_atom_site_label_2
_geom_bond_distance
Th1 O1 2.313(3)
Th1 O2 2.512(4)
Th1 O3 2.523(4)
Th1 Br4 2.8130(6)
Th1 Br1 2.8209(6)
Th1 Br2 2.8734(6)
Th1 Br3 2.8760(6)
O1 N1 1.291(5)
O2 C13 1.431(7)
O2 C10 1.486(7)
O3 C14 1.447(7)
O3 C17 1.460(6)
N1 C1 1.499(7)
N1 C5 1.506(7)
C1 C6 1.515(8)
C1 C7 1.530(8)
C1 C2 1.536(8)
C2 C3 1.529(8)
C3 C4 1.493(9)
C4 C5 1.529(8)
C5 C8 1.519(9)
C5 C9 1.529(9)
C10 C11 1.496(10)
C11 C12 1.497(11)
C12 C13 1.475(9)
C14 C15 1.518(9)
C15 C16 1.492(8)
C16 C17 1.495(8)
Th2 O4 2.301(3)
Th2 O5 2.487(3)
Th2 O6 2.497(3)
Th2 Br5 2.8247(5)
Th2 Br7 2.8490(5)
Th2 Br6 2.8559(5)
Th2 Br8 2.8897(6)
O4 N2 1.282(5)
O5 C30 1.448(6)
O5 C27 1.473(6)
O6 C31 1.449(6)
O6 C34 1.479(6)
N2 C22 1.486(7)
N2 C18 1.489(7)
C18 C23 1.416(11)
C18 C19A 1.488(14)
C18 C24 1.493(12)
C18 C23A 1.586(13)
C18 C19 1.596(10)
C18 C24A 1.645(17)
C22 C25A 1.370(16)
C22 C26 1.458(13)
C22 C21 1.496(11)
C22 C26A 1.518(15)
C22 C21A 1.671(14)
C22 C25 1.690(11)
C19 C20 1.542(15)
C20 C21 1.499(15)
C19A C20A 1.455(18)
C20A C21A 1.464(18)
C27 C28 1.473(8)
C28 C29 1.395(10)
C29 C30 1.492(9)
C31 C32 1.522(7)
C32 C33 1.508(8)
C33 C34 1.496(7)
C35 C40 1.380(11)
C35 C36 1.388(9)
C35 C41 1.499(10)
C36 C37 1.350(12)
C37 C38 1.347(13)
C38 C39 1.404(12)
C39 C40 1.383(12)
C42 C43 1.3900
C42 C47 1.3900
C42 C48 1.504(19)
C43 C44 1.3900
C44 C45 1.3900
C45 C46 1.3900
C46 C47 1.3900
C49 C55 1.25(3)
C49 C50 1.3900
C49 C54 1.3900
C50 C51 1.3900
C51 C52 1.3900
C52 C53 1.3900
C53 C54 1.3900
